data_2310933
loop_
_publ_author_name
'Ramsdell, L.S.'
'Kohn, J.A.'

_publ_section_title
;
 Developments in silicon carbide research
;
_journal_name_full 'Acta Crystallographica (1,1948-23,1967)'
_journal_page_first 215
_journal_page_last 224
_journal_volume 5
_journal_year 1952
_chemical_formula_sum 'C Si'
_chemical_name_systematic 'Si C'
_space_group_IT_number 160
_symmetry_space_group_name_Hall 'R 3 -2"'
_symmetry_space_group_name_H-M 'R 3 m :H'
_cell_angle_alpha 90
_cell_angle_beta 90
_cell_angle_gamma 120
_cell_formula_units_Z 27
_cell_length_a 3.079
_cell_length_b 3.079
_cell_length_c 67.99599
_cell_volume 558.256
_citation_journal_id_ASTM ACCRA9
_cod_data_source_file Ramsdell_ACCRA9_1952_155.cif
_cod_data_source_block C1Si1
_cod_original_cell_volume 558.2559
_cod_original_formula_sum 'C1 Si1'
_cod_database_code 2310933

loop_
_symmetry_equiv_pos_as_xyz
x,y,z
-y,x-y,z
-x+y,-x,z
-y,-x,z
x,x-y,z
-x+y,y,z
x+2/3,y+1/3,z+1/3
-y+2/3,x-y+1/3,z+1/3
-x+y+2/3,-x+1/3,z+1/3
-y+2/3,-x+1/3,z+1/3
x+2/3,x-y+1/3,z+1/3
-x+y+2/3,y+1/3,z+1/3
x+1/3,y+2/3,z+2/3
-y+1/3,x-y+2/3,z+2/3
-x+y+1/3,-x+2/3,z+2/3
-y+1/3,-x+2/3,z+2/3
x+1/3,x-y+2/3,z+2/3
-x+y+1/3,y+2/3,z+2/3

loop_
_atom_site_label
_atom_site_type_symbol
_atom_site_fract_x
_atom_site_fract_y
_atom_site_fract_z
_atom_site_occupancy
_atom_site_U_iso_or_equiv
Si7 Si+4 0 0 0.593 1 0.0
Si5 Si+4 0 0 0.444 1 0.0
Si1 Si+4 0 0 0 1 0.0
C9 C-4 0 0 0.917 1 0.0
Si2 Si+4 0 0 0.148 1 0.0
Si8 Si+4 0 0 0.741 1 0.0
C8 C-4 0 0 0.769 1 0.0
C5 C-4 0 0 0.472 1 0.0
Si6 Si+4 0 0 0.519 1 0.0
Si9 Si+4 0 0 0.889 1 0.0
C2 C-4 0 0 0.176 1 0.0
C6 C-4 0 0 0.546 1 0.0
Si4 Si+4 0 0 0.37 1 0.0
C1 C-4 0 0 0.028 1 0.0
C3 C-4 0 0 0.324 1 0.0
C4 C-4 0 0 0.398 1 0.0
Si3 Si+4 0 0 0.296 1 0.0
C7 C-4 0 0 0.62 1 0.0
